data_7059347
loop_
_publ_author_name
'Channar, Pervaiz Ali'
'Saeed, Aamer'
'Larik, Fayaz Ali'
'Fl\"orke, Ulrich'
'El-Seedi, Hesham'
'Rodr\'iguez Pirani, Lucas S.'
'Erben, Mauricio F.'

_publ_section_title
;
 An intramolecular 1,5-chalcogen bond on the conformational preference of
 carbonyl thiocarbamate species
;
_journal_issue 14
_journal_name_full 'New Journal of Chemistry'
_journal_page_first 5243
_journal_page_last 5253
_journal_paper_doi 10.1039/C9NJ06417F
_journal_volume 44
_journal_year 2020
_chemical_formula_moiety 'C9 H8 F N O2 S'
_chemical_formula_sum 'C9 H8 F N O2 S'
_chemical_formula_weight 213.22
_space_group_crystal_system monoclinic
_space_group_IT_number 14
_space_group_name_Hall '-P 2ybc'
_space_group_name_H-M_alt 'P 1 21/c 1'
_atom_sites_solution_hydrogens difmap
_atom_sites_solution_primary direct
_atom_sites_solution_secondary difmap
_audit_block_doi 10.5517/ccdc.csd.cc1k7t1n
_audit_creation_method SHELXL-2013
_audit_update_record
;
2018-12-13 deposited with the CCDC.	2020-02-23 downloaded from the CCDC.
;
_cell_angle_alpha 90
_cell_angle_beta 111.415(3)
_cell_angle_gamma 90
_cell_formula_units_Z 4
_cell_length_a 11.7032(18)
_cell_length_b 8.7287(13)
_cell_length_c 9.8686(15)
_cell_measurement_reflns_used 3066
_cell_measurement_temperature 130(2)
_cell_measurement_theta_max 28.15
_cell_measurement_theta_min 2.99
_cell_volume 938.5(2)
_computing_cell_refinement 'SAINT (Bruker, 2002)'
_computing_data_collection 'SMART (Bruker, 2002)'
_computing_data_reduction SAINT
_computing_molecular_graphics SHELXTL
_computing_publication_material 'SHELXTL and local programs'
_computing_structure_refinement 'SHELXL (Sheldrick, 2015)'
_computing_structure_solution 'SHELXTL (Sheldrick, 2008)'
_diffrn_ambient_temperature 130(2)
_diffrn_measured_fraction_theta_full 1.000
_diffrn_measured_fraction_theta_max 0.999
_diffrn_measurement_device_type 'Bruker AXS SMART APEX'
_diffrn_measurement_method '\f and \w scans'
_diffrn_radiation_monochromator graphite
_diffrn_radiation_source 'sealed tube'
_diffrn_radiation_type MoK\a
_diffrn_radiation_wavelength 0.71073
_diffrn_reflns_av_R_equivalents 0.0224
_diffrn_reflns_av_unetI/netI 0.0196
_diffrn_reflns_Laue_measured_fraction_full 1.000
_diffrn_reflns_Laue_measured_fraction_max 0.999
_diffrn_reflns_limit_h_max 15
_diffrn_reflns_limit_h_min -15
_diffrn_reflns_limit_k_max 11
_diffrn_reflns_limit_k_min -11
_diffrn_reflns_limit_l_max 12
_diffrn_reflns_limit_l_min -12
_diffrn_reflns_number 8674
_diffrn_reflns_point_group_measured_fraction_full 1.000
_diffrn_reflns_point_group_measured_fraction_max 0.999
_diffrn_reflns_theta_full 25.242
_diffrn_reflns_theta_max 27.875
_diffrn_reflns_theta_min 1.869
_exptl_absorpt_coefficient_mu 0.331
_exptl_absorpt_correction_T_max 0.9520
_exptl_absorpt_correction_T_min 0.9015
_exptl_absorpt_correction_type multi-scan
_exptl_absorpt_process_details '(SADABS; Sheldrick, 2004)'
_exptl_crystal_colour colourless
_exptl_crystal_density_diffrn 1.509
_exptl_crystal_density_method 'not measured'
_exptl_crystal_description prism
_exptl_crystal_F_000 440
_exptl_crystal_size_max 0.32
_exptl_crystal_size_mid 0.22
_exptl_crystal_size_min 0.15
_refine_diff_density_max 0.378
_refine_diff_density_min -0.206
_refine_diff_density_rms 0.052
_refine_ls_extinction_method none
_refine_ls_goodness_of_fit_ref 1.036
_refine_ls_hydrogen_treatment constr
_refine_ls_matrix_type full
_refine_ls_number_parameters 128
_refine_ls_number_reflns 2240
_refine_ls_number_restraints 0
_refine_ls_restrained_S_all 1.036
_refine_ls_R_factor_all 0.0380
_refine_ls_R_factor_gt 0.0328
_refine_ls_shift/su_max 0.001
_refine_ls_shift/su_mean 0.000
_refine_ls_structure_factor_coef Fsqd
_refine_ls_weighting_details 'w=1/[\s^2^(Fo^2^)+(0.0491P)^2^+0.3239P] where P=(Fo^2^+2Fc^2^)/3'
_refine_ls_weighting_scheme calc
_refine_ls_wR_factor_gt 0.0865
_refine_ls_wR_factor_ref 0.0902
_reflns_Friedel_coverage 0.000
_reflns_number_gt 1976
_reflns_number_total 2240
_reflns_threshold_expression 'I > 2\s(I)'
_cod_data_source_file c9nj06417f2.cif
_cod_data_source_block s2493
_cod_depositor_comments
;Adding full bibliography for 7059346--7059347.cif.

 Adding full bibliography for 7059346--7059347.cif.
;
_cod_original_sg_symbol_H-M 'P 21/c'
_cod_database_code 7059347
_shelx_space_group_comment
;
The symmetry employed for this shelxl refinement is uniquely defined
by the following loop, which should always be used as a source of
symmetry information in preference to the above space-group names.
They are only intended as comments.
;
_shelxl_version_number 2013-4

loop_
_space_group_symop_operation_xyz
'x, y, z'
'-x, y+1/2, -z+1/2'
'-x, -y, -z'
'x, -y-1/2, z-1/2'

loop_
_atom_site_label
_atom_site_type_symbol
_atom_site_fract_x
_atom_site_fract_y
_atom_site_fract_z
_atom_site_U_iso_or_equiv
_atom_site_adp_type
_atom_site_occupancy
_atom_site_site_symmetry_order
_atom_site_calc_flag
_atom_site_refinement_flags_posn
_atom_site_refinement_flags_adp
_atom_site_refinement_flags_occupancy
_atom_site_disorder_assembly
_atom_site_disorder_group
S1 S 0.92501(3) 1.01510(4) 0.80315(4) 0.02732(12) Uani 1 1 d . . . . .
O1 O 0.74224(10) 0.77845(11) 0.36656(10) 0.0269(2) Uani 1 1 d . . . . .
O2 O 0.85168(9) 1.01836(11) 0.51539(11) 0.0248(2) Uani 1 1 d . . . . .
N1 N 0.79440(10) 0.81169(12) 0.61181(12) 0.0196(2) Uani 1 1 d . . . . .
H1A H 0.7843 0.7702 0.6879 0.023 Uiso 1 1 calc R U . . .
F1 F 0.54038(9) 0.15662(10) 0.50698(11) 0.0413(3) Uani 1 1 d . . . . .
C1 C 0.74663(11) 0.72908(14) 0.48341(14) 0.0180(3) Uani 1 1 d . . . . .
C2 C 0.69722(11) 0.57422(14) 0.49693(13) 0.0177(3) Uani 1 1 d . . . . .
C3 C 0.61296(12) 0.51085(15) 0.36947(15) 0.0230(3) Uani 1 1 d . . . . .
H3A H 0.5924 0.5647 0.2801 0.028 Uiso 1 1 calc R U . . .
C4 C 0.55930(13) 0.37034(16) 0.37255(16) 0.0266(3) Uani 1 1 d . . . . .
H4A H 0.5003 0.3280 0.2868 0.032 Uiso 1 1 calc R U . . .
C5 C 0.59368(13) 0.29370(15) 0.50297(16) 0.0258(3) Uani 1 1 d . . . . .
C6 C 0.67906(13) 0.34961(15) 0.63008(15) 0.0242(3) Uani 1 1 d . . . . .
H6A H 0.7022 0.2922 0.7178 0.029 Uiso 1 1 calc R U . . .
C7 C 0.73037(12) 0.49230(14) 0.62659(15) 0.0193(3) Uani 1 1 d . . . . .
H7A H 0.7885 0.5342 0.7132 0.023 Uiso 1 1 calc R U . . .
C8 C 0.85576(12) 0.95031(15) 0.63665(14) 0.0196(3) Uani 1 1 d . . . . .
C9 C 0.91739(14) 1.16215(16) 0.52849(17) 0.0294(3) Uani 1 1 d . . . . .
H9A H 0.8779 1.2412 0.5669 0.044 Uiso 1 1 calc R U . . .
H9B H 0.9160 1.1935 0.4325 0.044 Uiso 1 1 calc R U . . .
H9C H 1.0026 1.1488 0.5949 0.044 Uiso 1 1 calc R U . . .

loop_
_atom_site_aniso_label
_atom_site_aniso_U_11
_atom_site_aniso_U_22
_atom_site_aniso_U_33
_atom_site_aniso_U_23
_atom_site_aniso_U_13
_atom_site_aniso_U_12
S1 0.0354(2) 0.02077(18) 0.0219(2) -0.00574(12) 0.00580(15) -0.00482(13)
O1 0.0433(6) 0.0219(5) 0.0179(5) -0.0009(4) 0.0141(4) -0.0045(4)
O2 0.0332(5) 0.0185(5) 0.0236(5) 0.0008(4) 0.0115(4) -0.0073(4)
N1 0.0271(6) 0.0162(5) 0.0163(5) -0.0005(4) 0.0089(4) -0.0029(4)
F1 0.0524(6) 0.0252(5) 0.0449(6) -0.0035(4) 0.0161(5) -0.0204(4)
C1 0.0203(6) 0.0171(6) 0.0171(6) -0.0010(5) 0.0076(5) 0.0017(4)
C2 0.0193(6) 0.0159(6) 0.0190(6) -0.0017(5) 0.0083(5) 0.0014(4)
C3 0.0262(7) 0.0214(6) 0.0191(6) -0.0017(5) 0.0055(5) 0.0005(5)
C4 0.0257(7) 0.0235(7) 0.0268(7) -0.0072(5) 0.0052(6) -0.0043(5)
C5 0.0274(7) 0.0176(6) 0.0352(8) -0.0046(5) 0.0147(6) -0.0062(5)
C6 0.0300(7) 0.0198(6) 0.0240(7) 0.0021(5) 0.0114(6) -0.0001(5)
C7 0.0208(6) 0.0185(6) 0.0187(6) -0.0026(5) 0.0074(5) -0.0013(5)
C8 0.0209(6) 0.0163(6) 0.0216(6) -0.0007(5) 0.0079(5) 0.0016(5)
C9 0.0338(8) 0.0181(6) 0.0389(8) 0.0017(6) 0.0164(7) -0.0056(5)

loop_
_atom_type_symbol
_atom_type_description
_atom_type_scat_dispersion_real
_atom_type_scat_dispersion_imag
_atom_type_scat_source
C C 0.0033 0.0016 'International Tables Vol C Tables 4.2.6.8 and 6.1.1.4'
H H 0.0000 0.0000 'International Tables Vol C Tables 4.2.6.8 and 6.1.1.4'
N N 0.0061 0.0033 'International Tables Vol C Tables 4.2.6.8 and 6.1.1.4'
O O 0.0106 0.0060 'International Tables Vol C Tables 4.2.6.8 and 6.1.1.4'
F F 0.0171 0.0103 'International Tables Vol C Tables 4.2.6.8 and 6.1.1.4'
S S 0.1246 0.1234 'International Tables Vol C Tables 4.2.6.8 and 6.1.1.4'

loop_
_geom_angle_atom_site_label_1
_geom_angle_atom_site_label_2
_geom_angle_atom_site_label_3
_geom_angle
_geom_angle_site_symmetry_1
_geom_angle_site_symmetry_3
_geom_angle_publ_flag
C8 O2 C9 117.70(11) . . ?
C8 N1 C1 128.86(11) . . ?
C8 N1 H1A 115.6 . . ?
C1 N1 H1A 115.6 . . ?
O1 C1 N1 123.14(12) . . ?
O1 C1 C2 121.46(11) . . ?
N1 C1 C2 115.39(11) . . ?
C7 C2 C3 119.48(12) . . ?
C7 C2 C1 124.02(11) . . ?
C3 C2 C1 116.50(11) . . ?
C4 C3 C2 120.52(13) . . ?
C4 C3 H3A 119.7 . . ?
C2 C3 H3A 119.7 . . ?
C5 C4 C3 118.18(13) . . ?
C5 C4 H4A 120.9 . . ?
C3 C4 H4A 120.9 . . ?
F1 C5 C4 118.44(13) . . ?
F1 C5 C6 118.33(13) . . ?
C4 C5 C6 123.22(13) . . ?
C5 C6 C7 118.16(13) . . ?
C5 C6 H6A 120.9 . . ?
C7 C6 H6A 120.9 . . ?
C6 C7 C2 120.39(12) . . ?
C6 C7 H7A 119.8 . . ?
C2 C7 H7A 119.8 . . ?
O2 C8 N1 112.84(11) . . ?
O2 C8 S1 126.31(10) . . ?
N1 C8 S1 120.85(10) . . ?
O2 C9 H9A 109.5 . . ?
O2 C9 H9B 109.5 . . ?
H9A C9 H9B 109.5 . . ?
O2 C9 H9C 109.5 . . ?
H9A C9 H9C 109.5 . . ?
H9B C9 H9C 109.5 . . ?

loop_
_geom_bond_atom_site_label_1
_geom_bond_atom_site_label_2
_geom_bond_distance
_geom_bond_site_symmetry_2
_geom_bond_publ_flag
S1 C8 1.6444(14) . ?
O1 C1 1.2144(16) . ?
O2 C8 1.3211(16) . ?
O2 C9 1.4529(16) . ?
N1 C8 1.3825(16) . ?
N1 C1 1.3859(16) . ?
N1 H1A 0.8800 . ?
F1 C5 1.3566(16) . ?
C1 C2 1.4952(17) . ?
C2 C7 1.3916(18) . ?
C2 C3 1.3982(18) . ?
C3 C4 1.3833(19) . ?
C3 H3A 0.9500 . ?
C4 C5 1.374(2) . ?
C4 H4A 0.9500 . ?
C5 C6 1.377(2) . ?
C6 C7 1.3886(18) . ?
C6 H6A 0.9500 . ?
C7 H7A 0.9500 . ?
C9 H9A 0.9800 . ?
C9 H9B 0.9800 . ?
C9 H9C 0.9800 . ?

loop_
_geom_torsion_atom_site_label_1
_geom_torsion_atom_site_label_2
_geom_torsion_atom_site_label_3
_geom_torsion_atom_site_label_4
_geom_torsion
_geom_torsion_site_symmetry_1
_geom_torsion_site_symmetry_2
_geom_torsion_site_symmetry_3
_geom_torsion_site_symmetry_4
_geom_torsion_publ_flag
C8 N1 C1 O1 -7.8(2) . . . . ?
C8 N1 C1 C2 173.65(11) . . . . ?
O1 C1 C2 C7 160.00(13) . . . . ?
N1 C1 C2 C7 -21.39(17) . . . . ?
O1 C1 C2 C3 -19.85(18) . . . . ?
N1 C1 C2 C3 158.76(12) . . . . ?
C7 C2 C3 C4 2.33(19) . . . . ?
C1 C2 C3 C4 -177.82(12) . . . . ?
C2 C3 C4 C5 -1.8(2) . . . . ?
C3 C4 C5 F1 179.29(12) . . . . ?
C3 C4 C5 C6 -0.3(2) . . . . ?
F1 C5 C6 C7 -177.87(12) . . . . ?
C4 C5 C6 C7 1.7(2) . . . . ?
C5 C6 C7 C2 -1.1(2) . . . . ?
C3 C2 C7 C6 -0.87(19) . . . . ?
C1 C2 C7 C6 179.28(12) . . . . ?
C9 O2 C8 N1 -177.56(11) . . . . ?
C9 O2 C8 S1 2.05(17) . . . . ?
C1 N1 C8 O2 9.87(19) . . . . ?
C1 N1 C8 S1 -169.77(11) . . . . ?
